data_4304906
loop_
_publ_author_name
'Hanne-Marthe Sommerfeldt'
'Christian Meermann'
'Karl W. T\"ornroos'
'Reiner Anwander'

_publ_contact_author_address
;
       Department of Chemistry,
       University of Bergen,
       Allegaten 41,
       N-5007 Bergen,
       Norway.
;
_publ_contact_author_email karl.tornroos@kj.uib.no
_publ_contact_author_fax '+47 55 58 3552'
_publ_contact_author_name
;
       Prof. Karl Wilhelm T\"ornroos
;
_publ_contact_author_phone '+47 55 58 9490'
_publ_section_title
;
Distinct Reaction Pathways of Peralkylated LnIIAlIII Heterobimetallic
Complexes with Substituted Phenols
;
_journal_name_full 'Inorganic Chemistry'
_journal_page_first 4696
_journal_page_last 4705
_journal_paper_doi 10.1021/ic702517s
_journal_volume 47
_journal_year 2008
_chemical_formula_moiety 'C56 H88 Al2 O4 Sm'
_chemical_formula_sum 'C56 H88 Al2 O4 Sm'
_chemical_formula_weight 1029.57
_chemical_name_systematic
; 
 ? 
;
_space_group_IT_number 19
_symmetry_cell_setting orthorhombic
_symmetry_space_group_name_Hall 'P 2ac 2ab'
_symmetry_space_group_name_H-M 'P 21 21 21'
_atom_sites_solution_hydrogens geom
_atom_sites_solution_primary direct
_atom_sites_solution_secondary difmap
_audit_creation_method SHELXL-97
_cell_angle_alpha 90.00
_cell_angle_beta 90.00
_cell_angle_gamma 90.00
_cell_formula_units_Z 4
_cell_length_a 16.2302(6)
_cell_length_b 18.4725(7)
_cell_length_c 18.7583(7)
_cell_measurement_reflns_used 17696
_cell_measurement_temperature 123(2)
_cell_measurement_theta_max 26.159
_cell_measurement_theta_min 2.205
_cell_volume 5624.0(4)
_computing_cell_refinement
;
Bruker (2004). SAINT, version 6.45a, Bruker AXS Inc., Madison, 
Wisconsin, USA.
;
_computing_data_collection
;
Bruker (1999). SMART, version 5.054, Bruker AXS Inc., Madison, 
Wisconsin, USA.
;
_computing_data_reduction
;
Bruker (2004). SAINT, version 6.45a, Bruker AXS Inc., Madison, 
Wisconsin, USA.
;
_computing_molecular_graphics
;
Brandenburg, K. (2005). DIAMOND. Version 3.1. Crystal Impact GbR, Bonn, 
Germany.
;
_computing_publication_material
;
Bruker AXS (2003). SHELXTL. Version 6.14. Bruker AXS Inc., Madison, 
Wisconsin, USA.
;
_computing_structure_refinement
;
Sheldrick, G. M. (1997). SHELXS97 and SHELXL97. University of 
G\"ottingen, Germany.
;
_computing_structure_solution
;     
Sheldrick, G. M. (1997). SHELXS97 and SHELXL97. University of 
G\"ottingen, Germany. 
;
_diffrn_ambient_temperature 123(2)
_diffrn_detector_area_resol_mean '48 \um'
_diffrn_measured_fraction_theta_full 0.999
_diffrn_measured_fraction_theta_max 0.999
_diffrn_measurement_device_type 'Bruker-AXS SMART 2K CCD'
_diffrn_measurement_method 'omega scans'
_diffrn_radiation_monochromator graphite
_diffrn_radiation_source 'normal-focus sealed tube'
_diffrn_radiation_type MoK\a
_diffrn_radiation_wavelength 0.71073
_diffrn_reflns_av_R_equivalents 0.0336
_diffrn_reflns_av_sigmaI/netI 0.0245
_diffrn_reflns_limit_h_max 20
_diffrn_reflns_limit_h_min -20
_diffrn_reflns_limit_k_max 22
_diffrn_reflns_limit_k_min -22
_diffrn_reflns_limit_l_max 23
_diffrn_reflns_limit_l_min -23
_diffrn_reflns_number 71028
_diffrn_reflns_theta_full 26.17
_diffrn_reflns_theta_max 26.17
_diffrn_reflns_theta_min 1.55
_diffrn_standards_decay_% 0
_diffrn_standards_interval_count 1
_diffrn_standards_interval_time 28h
_diffrn_standards_number 1328
_exptl_absorpt_coefficient_mu 1.116
_exptl_absorpt_correction_T_max 0.8077
_exptl_absorpt_correction_T_min 0.5738
_exptl_absorpt_correction_type multi-scan
_exptl_absorpt_process_details
;   
Sheldrick, G.M. (2003). SADABS. Version 2004/1. University of 
G\"ottingen, Germany
;
_exptl_crystal_colour 'dark red'
_exptl_crystal_density_diffrn 1.216
_exptl_crystal_density_method 'not measured'
_exptl_crystal_description irregular
_exptl_crystal_F_000 2176
_exptl_crystal_size_max 0.56
_exptl_crystal_size_mid 0.42
_exptl_crystal_size_min 0.20
_refine_diff_density_max 1.355
_refine_diff_density_min -0.378
_refine_diff_density_rms 0.072
_refine_ls_abs_structure_details 'Flack H D (1983), Acta Cryst. A39, 876-881'
_refine_ls_abs_structure_Flack 0.039(11)
_refine_ls_extinction_method none
_refine_ls_goodness_of_fit_ref 1.088
_refine_ls_hydrogen_treatment constr
_refine_ls_matrix_type full
_refine_ls_number_parameters 588
_refine_ls_number_reflns 11236
_refine_ls_number_restraints 6
_refine_ls_restrained_S_all 1.100
_refine_ls_R_factor_all 0.0433
_refine_ls_R_factor_gt 0.0370
_refine_ls_shift/su_max 0.001
_refine_ls_shift/su_mean 0.000
_refine_ls_structure_factor_coef Fsqd
_refine_ls_weighting_details 'calc w=1/[\s^2^(Fo^2^)+(0.0529P)^2^+3.7273P] where P=(Fo^2^+2Fc^2^)/3'
_refine_ls_weighting_scheme calc
_refine_ls_wR_factor_gt 0.0935
_refine_ls_wR_factor_ref 0.0994
_reflns_number_gt 10255
_reflns_number_total 11236
_reflns_threshold_expression I>2\s(I)
_cod_data_source_file ic702517s-file011_5.cif
_cod_data_source_block Compound8a
_cod_database_code 4304906

loop_
_symmetry_equiv_pos_as_xyz
'x, y, z'
'-x+1/2, -y, z+1/2'
'-x, y+1/2, -z+1/2'
'x+1/2, -y+1/2, -z'

loop_
_atom_site_label
_atom_site_type_symbol
_atom_site_fract_x
_atom_site_fract_y
_atom_site_fract_z
_atom_site_U_iso_or_equiv
_atom_site_adp_type
_atom_site_occupancy
_atom_site_symmetry_multiplicity
_atom_site_calc_flag
_atom_site_refinement_flags
_atom_site_disorder_assembly
_atom_site_disorder_group
Sm1 Sm 0.241172(12) 0.788723(10) 0.763990(13) 0.04598(7) Uani 1 1 d . . .
Al1 Al 0.39025(8) 0.85633(7) 0.65400(9) 0.0495(3) Uani 1 1 d . . .
Al2 Al 0.14530(11) 0.66141(8) 0.85921(8) 0.0568(4) Uani 1 1 d . . .
O1 O 0.29969(16) 0.79718(16) 0.64348(17) 0.0472(6) Uani 1 1 d . . .
O2 O 0.35904(16) 0.87544(14) 0.74630(17) 0.0482(7) Uani 1 1 d . . .
O3 O 0.20011(17) 0.66149(14) 0.77432(17) 0.0464(7) Uani 1 1 d . . .
O4 O 0.1213(2) 0.75756(17) 0.84463(17) 0.0567(9) Uani 1 1 d . . .
C1 C 0.4940(3) 0.8018(3) 0.6463(4) 0.0792(18) Uani 1 1 d D . .
H1A H 0.4924 0.7607 0.6802 0.095 Uiso 1 1 calc R . .
H1B H 0.4982 0.7814 0.5976 0.095 Uiso 1 1 calc R . .
C2 C 0.5709(4) 0.8471(4) 0.6613(6) 0.138(4) Uani 1 1 d D . .
H2A H 0.6202 0.8175 0.6538 0.208 Uiso 1 1 calc R . .
H2B H 0.5696 0.8642 0.7108 0.208 Uiso 1 1 calc R . .
H2C H 0.5722 0.8888 0.6290 0.208 Uiso 1 1 calc R . .
C3 C 0.3871(3) 0.9397(3) 0.5907(3) 0.0612(13) Uani 1 1 d D . .
H3A H 0.3310 0.9608 0.5915 0.073 Uiso 1 1 calc R . .
H3B H 0.4258 0.9769 0.6086 0.073 Uiso 1 1 calc R . .
C4 C 0.4097(6) 0.9208(4) 0.5137(4) 0.112(3) Uani 1 1 d D . .
H4A H 0.4206 0.9655 0.4870 0.167 Uiso 1 1 calc R . .
H4B H 0.3640 0.8946 0.4914 0.167 Uiso 1 1 calc R . .
H4C H 0.4591 0.8903 0.5134 0.167 Uiso 1 1 calc R . .
C5 C 0.2580(3) 0.7961(2) 0.5798(2) 0.0501(9) Uani 1 1 d . . .
C6 C 0.2796(3) 0.7456(2) 0.5268(3) 0.0530(11) Uani 1 1 d . . .
C7 C 0.2349(4) 0.7457(3) 0.4631(3) 0.0680(14) Uani 1 1 d . . .
H7 H 0.2481 0.7118 0.4268 0.082 Uiso 1 1 calc R . .
C8 C 0.1719(4) 0.7946(3) 0.4525(4) 0.0818(17) Uani 1 1 d . . .
H8 H 0.1420 0.7941 0.4090 0.098 Uiso 1 1 calc R . .
C9 C 0.1522(4) 0.8434(3) 0.5039(4) 0.0826(19) Uani 1 1 d . . .
H9 H 0.1091 0.8770 0.4950 0.099 Uiso 1 1 calc R . .
C10 C 0.1935(3) 0.8458(3) 0.5695(3) 0.0649(14) Uani 1 1 d . . .
C11 C 0.3477(3) 0.6904(2) 0.5387(3) 0.0549(11) Uani 1 1 d . . .
H11 H 0.3766 0.7032 0.5840 0.066 Uiso 1 1 calc R . .
C12 C 0.3120(3) 0.6145(3) 0.5472(3) 0.0614(13) Uani 1 1 d . . .
H12A H 0.2732 0.6140 0.5872 0.092 Uiso 1 1 calc R . .
H12B H 0.3567 0.5801 0.5565 0.092 Uiso 1 1 calc R . .
H12C H 0.2832 0.6007 0.5034 0.092 Uiso 1 1 calc R . .
C13 C 0.4118(4) 0.6911(4) 0.4781(4) 0.0823(18) Uani 1 1 d . . .
H13A H 0.4364 0.7394 0.4745 0.123 Uiso 1 1 calc R . .
H13B H 0.3848 0.6788 0.4329 0.123 Uiso 1 1 calc R . .
H13C H 0.4550 0.6555 0.4883 0.123 Uiso 1 1 calc R . .
C14 C 0.1682(4) 0.8969(3) 0.6275(4) 0.0742(16) Uani 1 1 d . . .
H14 H 0.2170 0.9041 0.6593 0.089 Uiso 1 1 calc R . .
C15 C 0.1419(5) 0.9726(4) 0.5996(5) 0.107(3) Uani 1 1 d . . .
H15A H 0.1829 0.9902 0.5655 0.160 Uiso 1 1 calc R . .
H15B H 0.1380 1.0064 0.6397 0.160 Uiso 1 1 calc R . .
H15C H 0.0882 0.9688 0.5761 0.160 Uiso 1 1 calc R . .
C16 C 0.0997(3) 0.8643(4) 0.6727(4) 0.086(2) Uani 1 1 d . . .
H16A H 0.1126 0.8135 0.6829 0.128 Uiso 1 1 calc R . .
H16B H 0.0475 0.8672 0.6467 0.128 Uiso 1 1 calc R . .
H16C H 0.0951 0.8912 0.7176 0.128 Uiso 1 1 calc R . .
C17 C 0.3989(2) 0.9196(2) 0.7949(3) 0.0462(10) Uani 1 1 d . . .
C18 C 0.4562(3) 0.8897(2) 0.8427(3) 0.0553(12) Uani 1 1 d . . .
C19 C 0.4923(3) 0.9332(3) 0.8927(3) 0.0613(13) Uani 1 1 d . . .
H19 H 0.5314 0.9130 0.9246 0.074 Uiso 1 1 calc R . .
C20 C 0.4732(3) 1.0063(3) 0.8980(3) 0.0640(13) Uani 1 1 d . . .
H20 H 0.4984 1.0356 0.9334 0.077 Uiso 1 1 calc R . .
C21 C 0.4184(4) 1.0348(3) 0.8523(3) 0.0618(14) Uani 1 1 d . . .
H21 H 0.4059 1.0849 0.8562 0.074 Uiso 1 1 calc R . .
C22 C 0.3783(3) 0.9939(2) 0.7984(3) 0.0491(10) Uani 1 1 d . . .
C23 C 0.4739(4) 0.8096(3) 0.8413(4) 0.085(2) Uani 1 1 d . . .
H23 H 0.4614 0.7914 0.7923 0.102 Uiso 1 1 calc R . .
C24 C 0.4161(6) 0.7717(3) 0.8933(4) 0.106(3) Uani 1 1 d . . .
H24A H 0.3590 0.7784 0.8777 0.158 Uiso 1 1 calc R . .
H24B H 0.4231 0.7923 0.9410 0.158 Uiso 1 1 calc R . .
H24C H 0.4289 0.7198 0.8946 0.158 Uiso 1 1 calc R . .
C25 C 0.5636(5) 0.7924(5) 0.8575(6) 0.146(4) Uani 1 1 d . . .
H25A H 0.5981 0.8076 0.8173 0.219 Uiso 1 1 calc R . .
H25B H 0.5699 0.7402 0.8651 0.219 Uiso 1 1 calc R . .
H25C H 0.5807 0.8185 0.9006 0.219 Uiso 1 1 calc R . .
C26 C 0.3172(3) 1.0294(3) 0.7489(3) 0.0634(14) Uani 1 1 d . . .
H26 H 0.3049 0.9951 0.7090 0.076 Uiso 1 1 calc R . .
C27 C 0.3510(6) 1.0991(3) 0.7171(3) 0.094(2) Uani 1 1 d . . .
H27A H 0.3126 1.1174 0.6811 0.141 Uiso 1 1 calc R . .
H27B H 0.4046 1.0895 0.6949 0.141 Uiso 1 1 calc R . .
H27C H 0.3576 1.1353 0.7549 0.141 Uiso 1 1 calc R . .
C28 C 0.2374(5) 1.0477(6) 0.7860(4) 0.135(4) Uani 1 1 d . . .
H28A H 0.2066 1.0031 0.7956 0.203 Uiso 1 1 calc R . .
H28B H 0.2045 1.0796 0.7555 0.203 Uiso 1 1 calc R . .
H28C H 0.2494 1.0724 0.8311 0.203 Uiso 1 1 calc R . .
C29 C 0.2188(6) 0.6515(4) 0.9410(4) 0.112(3) Uani 1 1 d D . .
H29A H 0.2745 0.6674 0.9261 0.134 Uiso 1 1 calc R . .
H29B H 0.1999 0.6855 0.9784 0.134 Uiso 1 1 calc R . .
C30 C 0.2263(9) 0.5818(8) 0.9725(8) 0.295(12) Uani 1 1 d D . .
H30A H 0.2585 0.5854 1.0166 0.443 Uiso 1 1 calc R . .
H30B H 0.2542 0.5491 0.9392 0.443 Uiso 1 1 calc R . .
H30C H 0.1713 0.5628 0.9835 0.443 Uiso 1 1 calc R . .
C31 C 0.0533(4) 0.5926(3) 0.8673(3) 0.089(2) Uani 1 1 d D . .
H31A H 0.0211 0.6031 0.9109 0.107 Uiso 1 1 calc R . .
H31B H 0.0162 0.5978 0.8257 0.107 Uiso 1 1 calc R . .
C32 C 0.0895(6) 0.5097(4) 0.8706(6) 0.126(3) Uani 1 1 d D . .
H32A H 0.0447 0.4762 0.8824 0.189 Uiso 1 1 calc R . .
H32B H 0.1324 0.5068 0.9073 0.189 Uiso 1 1 calc R . .
H32C H 0.1129 0.4967 0.8242 0.189 Uiso 1 1 calc R . .
C33 C 0.2144(3) 0.5976(2) 0.7379(3) 0.0449(8) Uani 1 1 d . . .
C34 C 0.2893(3) 0.5613(2) 0.7487(3) 0.0548(12) Uani 1 1 d . . .
C35 C 0.3022(4) 0.4955(3) 0.7131(3) 0.0694(15) Uani 1 1 d . . .
H35 H 0.3528 0.4703 0.7188 0.083 Uiso 1 1 calc R . .
C36 C 0.2417(4) 0.4673(3) 0.6698(3) 0.0765(16) Uani 1 1 d . . .
H36 H 0.2503 0.4222 0.6466 0.092 Uiso 1 1 calc R . .
C37 C 0.1689(4) 0.5040(3) 0.6601(3) 0.0675(15) Uani 1 1 d . . .
H37 H 0.1280 0.4835 0.6300 0.081 Uiso 1 1 calc R . .
C38 C 0.1530(3) 0.5701(3) 0.6927(2) 0.0517(11) Uani 1 1 d . . .
C39 C 0.3575(4) 0.5968(3) 0.7902(3) 0.0676(15) Uani 1 1 d . . .
H39 H 0.3317 0.6290 0.8268 0.081 Uiso 1 1 calc R . .
C40 C 0.4082(3) 0.6440(2) 0.7408(4) 0.0792(19) Uani 1 1 d . . .
H40A H 0.3729 0.6816 0.7201 0.119 Uiso 1 1 calc R . .
H40B H 0.4314 0.6141 0.7026 0.119 Uiso 1 1 calc R . .
H40C H 0.4529 0.6667 0.7678 0.119 Uiso 1 1 calc R . .
C41 C 0.4132(4) 0.5436(3) 0.8289(4) 0.0800(19) Uani 1 1 d . . .
H41A H 0.4514 0.5702 0.8598 0.120 Uiso 1 1 calc R . .
H41B H 0.4446 0.5154 0.7939 0.120 Uiso 1 1 calc R . .
H41C H 0.3796 0.5108 0.8579 0.120 Uiso 1 1 calc R . .
C42 C 0.0748(3) 0.6124(3) 0.6782(3) 0.0580(12) Uani 1 1 d . . .
H42 H 0.0664 0.6472 0.7184 0.070 Uiso 1 1 calc R . .
C43 C -0.0016(3) 0.5633(4) 0.6739(3) 0.0783(17) Uani 1 1 d . . .
H43A H -0.0050 0.5335 0.7171 0.117 Uiso 1 1 calc R . .
H43B H 0.0028 0.5318 0.6321 0.117 Uiso 1 1 calc R . .
H43C H -0.0512 0.5932 0.6699 0.117 Uiso 1 1 calc R . .
C44 C 0.0836(4) 0.6558(4) 0.6098(3) 0.0746(16) Uani 1 1 d . . .
H44A H 0.1309 0.6885 0.6139 0.112 Uiso 1 1 calc R . .
H44B H 0.0335 0.6842 0.6019 0.112 Uiso 1 1 calc R . .
H44C H 0.0921 0.6228 0.5696 0.112 Uiso 1 1 calc R . .
C45 C 0.0687(3) 0.7971(3) 0.8881(2) 0.0560(12) Uani 1 1 d . . .
C46 C -0.0162(4) 0.7963(3) 0.8746(3) 0.0697(14) Uani 1 1 d . . .
C47 C -0.0672(5) 0.8378(3) 0.9194(3) 0.0786(19) Uani 1 1 d . . .
H47 H -0.1246 0.8392 0.9095 0.094 Uiso 1 1 calc R . .
C48 C -0.0388(5) 0.8753(3) 0.9750(3) 0.083(2) Uani 1 1 d . . .
H48 H -0.0756 0.9008 1.0054 0.099 Uiso 1 1 calc R . .
C49 C 0.0455(6) 0.8765(3) 0.9878(3) 0.086(2) Uani 1 1 d . . .
H49 H 0.0661 0.9043 1.0265 0.103 Uiso 1 1 calc R . .
C50 C 0.1015(4) 0.8373(2) 0.9447(3) 0.0641(15) Uani 1 1 d . . .
C51 C -0.0544(5) 0.7573(5) 0.8124(4) 0.109(3) Uani 1 1 d . . .
H51 H -0.0102 0.7287 0.7882 0.130 Uiso 1 1 calc R . .
C52 C -0.0886(5) 0.8117(8) 0.7587(5) 0.175(6) Uani 1 1 d . . .
H52A H -0.1162 0.7857 0.7199 0.262 Uiso 1 1 calc R . .
H52B H -0.0433 0.8407 0.7392 0.262 Uiso 1 1 calc R . .
H52C H -0.1282 0.8436 0.7825 0.262 Uiso 1 1 calc R . .
C53 C -0.1208(6) 0.7041(7) 0.8383(8) 0.214(8) Uani 1 1 d . . .
H53A H -0.0944 0.6600 0.8563 0.321 Uiso 1 1 calc R . .
H53B H -0.1574 0.6917 0.7985 0.321 Uiso 1 1 calc R . .
H53C H -0.1530 0.7266 0.8765 0.321 Uiso 1 1 calc R . .
C54 C 0.1926(5) 0.8418(3) 0.9546(3) 0.082(2) Uani 1 1 d . . .
H54 H 0.2175 0.7962 0.9355 0.098 Uiso 1 1 calc R . .
C55 C 0.2200(5) 0.8502(5) 1.0308(4) 0.114(3) Uani 1 1 d . . .
H55A H 0.2024 0.8079 1.0584 0.171 Uiso 1 1 calc R . .
H55B H 0.1952 0.8939 1.0511 0.171 Uiso 1 1 calc R . .
H55C H 0.2801 0.8542 1.0325 0.171 Uiso 1 1 calc R . .
C56 C 0.2267(6) 0.9052(3) 0.9115(4) 0.120(4) Uani 1 1 d . . .
H56A H 0.2200 0.8953 0.8605 0.180 Uiso 1 1 calc R . .
H56B H 0.2852 0.9117 0.9224 0.180 Uiso 1 1 calc R . .
H56C H 0.1965 0.9494 0.9239 0.180 Uiso 1 1 calc R . .

loop_
_atom_site_aniso_label
_atom_site_aniso_U_11
_atom_site_aniso_U_22
_atom_site_aniso_U_33
_atom_site_aniso_U_23
_atom_site_aniso_U_13
_atom_site_aniso_U_12
Sm1 0.04363(10) 0.03231(10) 0.06198(13) 0.00015(9) 0.00545(9) -0.00903(8)
Al1 0.0376(6) 0.0355(7) 0.0754(10) -0.0024(6) 0.0106(6) -0.0044(5)
Al2 0.0797(10) 0.0434(7) 0.0473(8) -0.0005(6) 0.0001(7) -0.0245(7)
O1 0.0339(13) 0.0363(14) 0.0713(19) 0.0041(14) -0.0010(12) -0.0016(12)
O2 0.0389(13) 0.0374(14) 0.068(2) 0.0046(13) -0.0028(13) -0.0089(11)
O3 0.0474(14) 0.0303(13) 0.0614(19) -0.0038(13) -0.0024(14) -0.0053(11)
O4 0.081(2) 0.0455(17) 0.0438(17) -0.0123(14) 0.0138(16) -0.0120(16)
C1 0.043(3) 0.059(3) 0.136(5) -0.034(3) 0.009(3) -0.011(2)
C2 0.042(3) 0.091(5) 0.282(13) -0.097(7) 0.022(5) -0.012(3)
C3 0.072(3) 0.042(2) 0.069(3) -0.007(2) 0.026(3) -0.014(2)
C4 0.185(8) 0.063(4) 0.087(5) -0.009(3) 0.072(5) -0.024(5)
C5 0.042(2) 0.0355(19) 0.073(3) 0.0075(18) -0.0011(19) -0.006(2)
C6 0.054(3) 0.038(2) 0.067(3) 0.008(2) -0.007(2) -0.0109(19)
C7 0.081(4) 0.049(2) 0.074(3) 0.007(2) -0.016(3) -0.005(3)
C8 0.090(4) 0.060(3) 0.096(4) 0.008(3) -0.042(3) 0.002(3)
C9 0.070(4) 0.054(3) 0.124(5) 0.016(3) -0.038(4) 0.008(3)
C10 0.054(3) 0.044(3) 0.097(4) 0.013(3) -0.016(3) -0.002(2)
C11 0.051(2) 0.048(3) 0.066(3) -0.006(2) 0.001(2) -0.0013(19)
C12 0.060(3) 0.047(3) 0.076(4) 0.000(2) 0.000(2) 0.003(2)
C13 0.068(3) 0.088(4) 0.091(4) -0.003(3) 0.019(3) -0.015(3)
C14 0.056(3) 0.058(3) 0.109(5) 0.005(3) -0.013(3) 0.014(2)
C15 0.100(5) 0.067(4) 0.153(7) 0.009(4) -0.014(5) 0.037(4)
C16 0.042(3) 0.096(5) 0.119(6) -0.004(4) -0.007(3) 0.001(3)
C17 0.037(2) 0.038(2) 0.064(3) 0.0008(19) 0.0100(18) -0.0068(16)
C18 0.043(2) 0.035(2) 0.087(4) -0.006(2) -0.003(2) -0.0035(18)
C19 0.053(3) 0.049(3) 0.082(4) -0.014(2) -0.009(2) -0.002(2)
C20 0.067(3) 0.051(3) 0.074(3) -0.014(2) 0.004(3) -0.011(2)
C21 0.080(4) 0.039(2) 0.066(3) -0.009(2) 0.022(3) 0.001(2)
C22 0.048(2) 0.043(2) 0.056(3) 0.003(2) 0.019(2) 0.0061(18)
C23 0.095(5) 0.035(3) 0.125(6) -0.010(3) -0.053(4) 0.007(3)
C24 0.161(7) 0.043(3) 0.113(6) 0.021(3) -0.063(5) -0.023(4)
C25 0.123(6) 0.079(5) 0.234(11) -0.062(7) -0.096(7) 0.055(5)
C26 0.075(3) 0.053(3) 0.062(4) 0.004(2) 0.018(2) 0.022(2)
C27 0.167(7) 0.048(3) 0.067(4) 0.009(3) 0.000(4) 0.007(4)
C28 0.089(5) 0.197(9) 0.120(6) 0.073(6) 0.037(5) 0.079(6)
C29 0.162(8) 0.094(5) 0.079(4) 0.048(4) -0.046(5) -0.060(5)
C30 0.187(14) 0.37(2) 0.33(2) 0.285(19) -0.099(14) -0.119(15)
C31 0.114(5) 0.089(4) 0.065(4) -0.025(3) 0.026(4) -0.060(4)
C32 0.157(9) 0.084(5) 0.137(8) 0.010(5) 0.004(7) -0.034(6)
C33 0.054(2) 0.0308(18) 0.050(2) -0.0043(19) -0.004(2) -0.0031(15)
C34 0.066(3) 0.0273(18) 0.071(4) -0.0085(19) -0.017(2) 0.0069(17)
C35 0.084(4) 0.040(2) 0.085(4) -0.017(2) -0.028(3) 0.011(2)
C36 0.096(4) 0.043(2) 0.090(4) -0.020(2) -0.020(4) 0.002(3)
C37 0.078(4) 0.057(3) 0.068(3) -0.014(3) -0.017(3) -0.023(3)
C38 0.052(2) 0.054(3) 0.049(3) -0.003(2) -0.005(2) -0.013(2)
C39 0.075(3) 0.040(2) 0.088(4) -0.017(2) -0.037(3) 0.016(2)
C40 0.065(3) 0.038(2) 0.135(6) -0.006(3) -0.040(4) 0.002(2)
C41 0.090(4) 0.057(3) 0.093(4) -0.007(3) -0.042(4) 0.018(3)
C42 0.044(2) 0.073(3) 0.057(3) -0.005(2) -0.005(2) -0.010(2)
C43 0.051(3) 0.115(5) 0.068(3) 0.001(3) -0.005(3) -0.030(3)
C44 0.051(3) 0.086(4) 0.086(4) 0.021(3) -0.009(3) -0.006(3)
C45 0.095(4) 0.038(2) 0.035(2) -0.0007(19) 0.021(2) -0.006(2)
C46 0.092(4) 0.059(3) 0.058(3) -0.010(3) 0.009(3) 0.008(3)
C47 0.128(6) 0.059(3) 0.049(3) 0.006(2) 0.027(3) 0.024(3)
C48 0.134(6) 0.058(3) 0.057(3) -0.003(3) 0.026(4) 0.019(4)
C49 0.176(8) 0.044(3) 0.038(3) -0.011(2) 0.023(4) -0.014(4)
C50 0.113(5) 0.038(2) 0.041(2) -0.0002(19) 0.018(3) -0.022(3)
C51 0.072(4) 0.150(7) 0.105(5) -0.073(5) 0.015(4) 0.006(4)
C52 0.093(5) 0.343(17) 0.088(5) -0.063(8) -0.014(4) 0.095(8)
C53 0.108(7) 0.193(12) 0.341(19) -0.169(14) 0.085(10) -0.043(8)
C54 0.128(6) 0.063(3) 0.054(3) -0.018(3) 0.026(3) -0.049(4)
C55 0.120(6) 0.150(7) 0.073(4) -0.035(4) 0.007(4) -0.067(6)
C56 0.185(9) 0.065(4) 0.110(5) -0.024(3) 0.079(6) -0.049(5)

loop_
_atom_type_symbol
_atom_type_description
_atom_type_scat_dispersion_real
_atom_type_scat_dispersion_imag
_atom_type_scat_source
C C 0.0033 0.0016 'International Tables Vol C Tables 4.2.6.8 and 6.1.1.4'
H H 0.0000 0.0000 'International Tables Vol C Tables 4.2.6.8 and 6.1.1.4'
O O 0.0106 0.0060 'International Tables Vol C Tables 4.2.6.8 and 6.1.1.4'
Al Al 0.0645 0.0514 'International Tables Vol C Tables 4.2.6.8 and 6.1.1.4'
Sm Sm -0.1638 3.4418 'International Tables Vol C Tables 4.2.6.8 and 6.1.1.4'

loop_
_geom_angle_atom_site_label_1
_geom_angle_atom_site_label_2
_geom_angle_atom_site_label_3
_geom_angle
_geom_angle_site_symmetry_1
_geom_angle_site_symmetry_3
_geom_angle_publ_flag
O3 Sm1 O1 103.82(10) . . ?
O3 Sm1 O2 145.84(9) . . ?
O1 Sm1 O2 62.90(10) . . ?
O3 Sm1 O4 61.67(10) . . ?
O1 Sm1 O4 149.49(10) . . ?
O2 Sm1 O4 143.89(10) . . ?
O3 Sm1 Al2 32.35(8) . . ?
O1 Sm1 Al2 135.83(7) . . ?
O2 Sm1 Al2 150.83(8) . . ?
O4 Sm1 Al2 33.02(8) . . ?
O3 Sm1 Al1 126.22(8) . . ?
O1 Sm1 Al1 31.50(7) . . ?
O2 Sm1 Al1 31.73(8) . . ?
O4 Sm1 Al1 171.35(8) . . ?
Al2 Sm1 Al1 155.63(4) . . ?
O2 Al1 O1 89.72(14) . . ?
O2 Al1 C3 114.57(17) . . ?
O1 Al1 C3 112.5(2) . . ?
O2 Al1 C1 113.8(3) . . ?
O1 Al1 C1 111.77(18) . . ?
C3 Al1 C1 112.5(3) . . ?
O2 Al1 Sm1 46.07(8) . . ?
O1 Al1 Sm1 44.17(10) . . ?
C3 Al1 Sm1 129.75(17) . . ?
C1 Al1 Sm1 117.6(2) . . ?
O3 Al2 O4 88.43(15) . . ?
O3 Al2 C29 112.8(3) . . ?
O4 Al2 C29 109.7(3) . . ?
O3 Al2 C31 116.0(2) . . ?
O4 Al2 C31 118.3(3) . . ?
C29 Al2 C31 110.1(3) . . ?
O3 Al2 Sm1 45.97(9) . . ?
O4 Al2 Sm1 48.60(11) . . ?
C29 Al2 Sm1 101.6(2) . . ?
C31 Al2 Sm1 148.2(2) . . ?
C5 O1 Al1 119.7(3) . . ?
C5 O1 Sm1 127.5(2) . . ?
Al1 O1 Sm1 104.33(14) . . ?
C17 O2 Al1 127.2(2) . . ?
C17 O2 Sm1 130.0(3) . . ?
Al1 O2 Sm1 102.20(12) . . ?
C33 O3 Al2 120.9(3) . . ?
C33 O3 Sm1 137.2(3) . . ?
Al2 O3 Sm1 101.68(13) . . ?
C45 O4 Al2 123.4(3) . . ?
C45 O4 Sm1 134.8(3) . . ?
Al2 O4 Sm1 98.38(16) . . ?
C2 C1 Al1 113.8(4) . . ?
C2 C1 H1A 108.8 . . ?
Al1 C1 H1A 108.8 . . ?
C2 C1 H1B 108.8 . . ?
Al1 C1 H1B 108.8 . . ?
H1A C1 H1B 107.7 . . ?
C1 C2 H2A 109.5 . . ?
C1 C2 H2B 109.5 . . ?
H2A C2 H2B 109.5 . . ?
C1 C2 H2C 109.5 . . ?
H2A C2 H2C 109.5 . . ?
H2B C2 H2C 109.5 . . ?
C4 C3 Al1 112.9(4) . . ?
C4 C3 H3A 109.0 . . ?
Al1 C3 H3A 109.0 . . ?
C4 C3 H3B 109.0 . . ?
Al1 C3 H3B 109.0 . . ?
H3A C3 H3B 107.8 . . ?
C3 C4 H4A 109.5 . . ?
C3 C4 H4B 109.5 . . ?
H4A C4 H4B 109.5 . . ?
C3 C4 H4C 109.5 . . ?
H4A C4 H4C 109.5 . . ?
H4B C4 H4C 109.5 . . ?
O1 C5 C10 118.5(4) . . ?
O1 C5 C6 120.1(4) . . ?
C10 C5 C6 121.4(4) . . ?
C7 C6 C5 118.3(4) . . ?
C7 C6 C11 120.3(5) . . ?
C5 C6 C11 121.4(4) . . ?
C8 C7 C6 120.7(5) . . ?
C8 C7 H7 119.7 . . ?
C6 C7 H7 119.7 . . ?
C9 C8 C7 120.4(5) . . ?
C9 C8 H8 119.8 . . ?
C7 C8 H8 119.8 . . ?
C8 C9 C10 122.2(5) . . ?
C8 C9 H9 118.9 . . ?
C10 C9 H9 118.9 . . ?
C9 C10 C5 117.1(6) . . ?
C9 C10 C14 121.8(5) . . ?
C5 C10 C14 121.1(5) . . ?
C6 C11 C12 110.9(4) . . ?
C6 C11 C13 112.1(5) . . ?
C12 C11 C13 110.0(4) . . ?
C6 C11 H11 107.9 . . ?
C12 C11 H11 107.9 . . ?
C13 C11 H11 107.9 . . ?
C11 C12 H12A 109.5 . . ?
C11 C12 H12B 109.5 . . ?
H12A C12 H12B 109.5 . . ?
C11 C12 H12C 109.5 . . ?
H12A C12 H12C 109.5 . . ?
H12B C12 H12C 109.5 . . ?
C11 C13 H13A 109.5 . . ?
C11 C13 H13B 109.5 . . ?
H13A C13 H13B 109.5 . . ?
C11 C13 H13C 109.5 . . ?
H13A C13 H13C 109.5 . . ?
H13B C13 H13C 109.5 . . ?
C10 C14 C16 110.7(5) . . ?
C10 C14 C15 113.5(6) . . ?
C16 C14 C15 110.1(5) . . ?
C10 C14 H14 107.4 . . ?
C16 C14 H14 107.4 . . ?
C15 C14 H14 107.4 . . ?
C14 C15 H15A 109.5 . . ?
C14 C15 H15B 109.5 . . ?
H15A C15 H15B 109.5 . . ?
C14 C15 H15C 109.5 . . ?
H15A C15 H15C 109.5 . . ?
H15B C15 H15C 109.5 . . ?
C14 C16 H16A 109.5 . . ?
C14 C16 H16B 109.5 . . ?
H16A C16 H16B 109.5 . . ?
C14 C16 H16C 109.5 . . ?
H16A C16 H16C 109.5 . . ?
H16B C16 H16C 109.5 . . ?
O2 C17 C18 120.0(4) . . ?
O2 C17 C22 119.5(4) . . ?
C18 C17 C22 120.5(4) . . ?
C19 C18 C17 119.4(4) . . ?
C19 C18 C23 120.5(5) . . ?
C17 C18 C23 120.0(4) . . ?
C18 C19 C20 121.7(5) . . ?
C18 C19 H19 119.2 . . ?
C20 C19 H19 119.2 . . ?
C21 C20 C19 119.0(5) . . ?
C21 C20 H20 120.5 . . ?
C19 C20 H20 120.5 . . ?
C20 C21 C22 123.3(5) . . ?
C20 C21 H21 118.4 . . ?
C22 C21 H21 118.4 . . ?
C17 C22 C21 116.2(5) . . ?
C17 C22 C26 123.2(5) . . ?
C21 C22 C26 120.6(4) . . ?
C18 C23 C25 112.6(5) . . ?
C18 C23 C24 108.8(6) . . ?
C25 C23 C24 111.5(7) . . ?
C18 C23 H23 108.0 . . ?
C25 C23 H23 108.0 . . ?
C24 C23 H23 108.0 . . ?
C23 C24 H24A 109.5 . . ?
C23 C24 H24B 109.5 . . ?
H24A C24 H24B 109.5 . . ?
C23 C24 H24C 109.5 . . ?
H24A C24 H24C 109.5 . . ?
H24B C24 H24C 109.5 . . ?
C23 C25 H25A 109.5 . . ?
C23 C25 H25B 109.5 . . ?
H25A C25 H25B 109.5 . . ?
C23 C25 H25C 109.5 . . ?
H25A C25 H25C 109.5 . . ?
H25B C25 H25C 109.5 . . ?
C28 C26 C22 112.2(4) . . ?
C28 C26 C27 107.5(6) . . ?
C22 C26 C27 111.8(5) . . ?
C28 C26 H26 108.4 . . ?
C22 C26 H26 108.4 . . ?
C27 C26 H26 108.4 . . ?
C26 C27 H27A 109.5 . . ?
C26 C27 H27B 109.5 . . ?
H27A C27 H27B 109.5 . . ?
C26 C27 H27C 109.5 . . ?
H27A C27 H27C 109.5 . . ?
H27B C27 H27C 109.5 . . ?
C26 C28 H28A 109.5 . . ?
C26 C28 H28B 109.5 . . ?
H28A C28 H28B 109.5 . . ?
C26 C28 H28C 109.5 . . ?
H28A C28 H28C 109.5 . . ?
H28B C28 H28C 109.5 . . ?
C30 C29 Al2 117.6(7) . . ?
C30 C29 H29A 107.9 . . ?
Al2 C29 H29A 107.9 . . ?
C30 C29 H29B 107.9 . . ?
Al2 C29 H29B 107.9 . . ?
H29A C29 H29B 107.2 . . ?
C29 C30 H30A 109.5 . . ?
C29 C30 H30B 109.5 . . ?
H30A C30 H30B 109.5 . . ?
C29 C30 H30C 109.5 . . ?
H30A C30 H30C 109.5 . . ?
H30B C30 H30C 109.5 . . ?
C32 C31 Al2 109.5(5) . . ?
C32 C31 H31A 109.8 . . ?
Al2 C31 H31A 109.8 . . ?
C32 C31 H31B 109.8 . . ?
Al2 C31 H31B 109.8 . . ?
H31A C31 H31B 108.2 . . ?
C31 C32 H32A 109.5 . . ?
C31 C32 H32B 109.5 . . ?
H32A C32 H32B 109.5 . . ?
C31 C32 H32C 109.5 . . ?
H32A C32 H32C 109.5 . . ?
H32B C32 H32C 109.5 . . ?
O3 C33 C34 118.8(4) . . ?
O3 C33 C38 119.2(4) . . ?
C34 C33 C38 121.9(4) . . ?
C35 C34 C33 118.3(4) . . ?
C35 C34 C39 121.0(4) . . ?
C33 C34 C39 120.2(4) . . ?
C36 C35 C34 120.2(5) . . ?
C36 C35 H35 119.9 . . ?
C34 C35 H35 119.9 . . ?
C37 C36 C35 120.3(5) . . ?
C37 C36 H36 119.9 . . ?
C35 C36 H36 119.9 . . ?
C36 C37 C38 122.4(5) . . ?
C36 C37 H37 118.8 . . ?
C38 C37 H37 118.8 . . ?
C37 C38 C33 116.9(5) . . ?
C37 C38 C42 122.0(4) . . ?
C33 C38 C42 121.1(4) . . ?
C34 C39 C40 109.5(5) . . ?
C34 C39 C41 113.7(4) . . ?
C40 C39 C41 110.0(5) . . ?
C34 C39 H39 107.8 . . ?
C40 C39 H39 107.8 . . ?
C41 C39 H39 107.8 . . ?
C39 C40 H40A 109.5 . . ?
C39 C40 H40B 109.5 . . ?
H40A C40 H40B 109.5 . . ?
C39 C40 H40C 109.5 . . ?
H40A C40 H40C 109.5 . . ?
H40B C40 H40C 109.5 . . ?
C39 C41 H41A 109.5 . . ?
C39 C41 H41B 109.5 . . ?
H41A C41 H41B 109.5 . . ?
C39 C41 H41C 109.5 . . ?
H41A C41 H41C 109.5 . . ?
H41B C41 H41C 109.5 . . ?
C38 C42 C44 110.2(4) . . ?
C38 C42 C43 112.3(5) . . ?
C44 C42 C43 110.1(4) . . ?
C38 C42 H42 108.0 . . ?
C44 C42 H42 108.0 . . ?
C43 C42 H42 108.0 . . ?
C42 C43 H43A 109.5 . . ?
C42 C43 H43B 109.5 . . ?
H43A C43 H43B 109.5 . . ?
C42 C43 H43C 109.5 . . ?
H43A C43 H43C 109.5 . . ?
H43B C43 H43C 109.5 . . ?
C42 C44 H44A 109.5 . . ?
C42 C44 H44B 109.5 . . ?
H44A C44 H44B 109.5 . . ?
C42 C44 H44C 109.5 . . ?
H44A C44 H44C 109.5 . . ?
H44B C44 H44C 109.5 . . ?
O4 C45 C46 119.5(4) . . ?
O4 C45 C50 119.4(5) . . ?
C46 C45 C50 121.1(5) . . ?
C45 C46 C47 117.8(6) . . ?
C45 C46 C51 123.4(5) . . ?
C47 C46 C51 118.7(6) . . ?
C48 C47 C46 123.1(7) . . ?
C48 C47 H47 118.5 . . ?
C46 C47 H47 118.5 . . ?
C47 C48 C49 118.9(6) . . ?
C47 C48 H48 120.5 . . ?
C49 C48 H48 120.5 . . ?
C48 C49 C50 121.7(6) . . ?
C48 C49 H49 119.1 . . ?
C50 C49 H49 119.1 . . ?
C45 C50 C49 117.4(6) . . ?
C45 C50 C54 120.1(5) . . ?
C49 C50 C54 122.4(5) . . ?
C46 C51 C52 110.2(7) . . ?
C46 C51 C53 110.5(8) . . ?
C52 C51 C53 112.0(9) . . ?
C46 C51 H51 108.0 . . ?
C52 C51 H51 108.0 . . ?
C53 C51 H51 108.0 . . ?
C51 C52 H52A 109.5 . . ?
C51 C52 H52B 109.5 . . ?
H52A C52 H52B 109.5 . . ?
C51 C52 H52C 109.5 . . ?
H52A C52 H52C 109.5 . . ?
H52B C52 H52C 109.5 . . ?
C51 C53 H53A 109.5 . . ?
C51 C53 H53B 109.5 . . ?
H53A C53 H53B 109.5 . . ?
C51 C53 H53C 109.5 . . ?
H53A C53 H53C 109.5 . . ?
H53B C53 H53C 109.5 . . ?
C50 C54 C55 114.6(5) . . ?
C50 C54 C56 109.6(7) . . ?
C55 C54 C56 108.5(6) . . ?
C50 C54 H54 108.0 . . ?
C55 C54 H54 108.0 . . ?
C56 C54 H54 108.0 . . ?
C54 C55 H55A 109.5 . . ?
C54 C55 H55B 109.5 . . ?
H55A C55 H55B 109.5 . . ?
C54 C55 H55C 109.5 . . ?
H55A C55 H55C 109.5 . . ?
H55B C55 H55C 109.5 . . ?
C54 C56 H56A 109.5 . . ?
C54 C56 H56B 109.5 . . ?
H56A C56 H56B 109.5 . . ?
C54 C56 H56C 109.5 . . ?
H56A C56 H56C 109.5 . . ?
H56B C56 H56C 109.5 . . ?

loop_
_geom_bond_atom_site_label_1
_geom_bond_atom_site_label_2
_geom_bond_distance
_geom_bond_site_symmetry_2
_geom_bond_publ_flag
Sm1 O3 2.451(3) . ?
Sm1 O1 2.457(3) . ?
Sm1 O2 2.517(2) . ?
Sm1 O4 2.531(3) . ?
Sm1 Al2 3.3381(14) . ?
Sm1 Al1 3.4162(14) . ?
Al1 O2 1.838(4) . ?
Al1 O1 1.842(3) . ?
Al1 C3 1.946(5) . ?
Al1 C1 1.968(6) . ?
Al2 O3 1.824(4) . ?
Al2 O4 1.839(4) . ?
Al2 C29 1.952(7) . ?
Al2 C31 1.967(6) . ?
O1 C5 1.372(5) . ?
O2 C17 1.384(5) . ?
O3 C33 1.383(5) . ?
O4 C45 1.389(6) . ?
C1 C2 1.530(7) . ?
C1 H1A 0.9900 . ?
C1 H1B 0.9900 . ?
C2 H2A 0.9800 . ?
C2 H2B 0.9800 . ?
C2 H2C 0.9800 . ?
C3 C4 1.530(7) . ?
C3 H3A 0.9900 . ?
C3 H3B 0.9900 . ?
C4 H4A 0.9800 . ?
C4 H4B 0.9800 . ?
C4 H4C 0.9800 . ?
C5 C10 1.407(6) . ?
C5 C6 1.408(7) . ?
C6 C7 1.397(7) . ?
C6 C11 1.520(7) . ?
C7 C8 1.379(8) . ?
C7 H7 0.9500 . ?
C8 C9 1.357(10) . ?
C8 H8 0.9500 . ?
C9 C10 1.403(9) . ?
C9 H9 0.9500 . ?
C10 C14 1.498(9) . ?
C11 C12 1.524(7) . ?
C11 C13 1.542(8) . ?
C11 H11 1.0000 . ?
C12 H12A 0.9800 . ?
C12 H12B 0.9800 . ?
C12 H12C 0.9800 . ?
C13 H13A 0.9800 . ?
C13 H13B 0.9800 . ?
C13 H13C 0.9800 . ?
C14 C16 1.521(9) . ?
C14 C15 1.552(8) . ?
C14 H14 1.0000 . ?
C15 H15A 0.9800 . ?
C15 H15B 0.9800 . ?
C15 H15C 0.9800 . ?
C16 H16A 0.9800 . ?
C16 H16B 0.9800 . ?
C16 H16C 0.9800 . ?
C17 C18 1.404(7) . ?
C17 C22 1.416(6) . ?
C18 C19 1.366(7) . ?
C18 C23 1.509(7) . ?
C19 C20 1.388(7) . ?
C19 H19 0.9500 . ?
C20 C21 1.343(8) . ?
C20 H20 0.9500 . ?
C21 C22 1.420(7) . ?
C21 H21 0.9500 . ?
C22 C26 1.509(7) . ?
C23 C25 1.520(9) . ?
C23 C24 1.525(11) . ?
C23 H23 1.0000 . ?
C24 H24A 0.9800 . ?
C24 H24B 0.9800 . ?
C24 H24C 0.9800 . ?
C25 H25A 0.9800 . ?
C25 H25B 0.9800 . ?
C25 H25C 0.9800 . ?
C26 C28 1.508(8) . ?
C26 C27 1.521(8) . ?
C26 H26 1.0000 . ?
C27 H27A 0.9800 . ?
C27 H27B 0.9800 . ?
C27 H27C 0.9800 . ?
C28 H28A 0.9800 . ?
C28 H28B 0.9800 . ?
C28 H28C 0.9800 . ?
C29 C30 1.422(11) . ?
C29 H29A 0.9900 . ?
C29 H29B 0.9900 . ?
C30 H30A 0.9800 . ?
C30 H30B 0.9800 . ?
C30 H30C 0.9800 . ?
C31 C32 1.642(9) . ?
C31 H31A 0.9900 . ?
C31 H31B 0.9900 . ?
C32 H32A 0.9800 . ?
C32 H32B 0.9800 . ?
C32 H32C 0.9800 . ?
C33 C34 1.403(6) . ?
C33 C38 1.405(6) . ?
C34 C35 1.403(6) . ?
C34 C39 1.504(7) . ?
C35 C36 1.376(8) . ?
C35 H35 0.9500 . ?
C36 C37 1.374(9) . ?
C36 H36 0.9500 . ?
C37 C38 1.390(7) . ?
C37 H37 0.9500 . ?
C38 C42 1.515(7) . ?
C39 C40 1.514(9) . ?
C39 C41 1.521(7) . ?
C39 H39 1.0000 . ?
C40 H40A 0.9800 . ?
C40 H40B 0.9800 . ?
C40 H40C 0.9800 . ?
C41 H41A 0.9800 . ?
C41 H41B 0.9800 . ?
C41 H41C 0.9800 . ?
C42 C44 1.520(8) . ?
C42 C43 1.538(7) . ?
C42 H42 1.0000 . ?
C43 H43A 0.9800 . ?
C43 H43B 0.9800 . ?
C43 H43C 0.9800 . ?
C44 H44A 0.9800 . ?
C44 H44B 0.9800 . ?
C44 H44C 0.9800 . ?
C45 C46 1.400(8) . ?
C45 C50 1.401(7) . ?
C46 C47 1.407(8) . ?
C46 C51 1.506(9) . ?
C47 C48 1.335(9) . ?
C47 H47 0.9500 . ?
C48 C49 1.389(11) . ?
C48 H48 0.9500 . ?
C49 C50 1.416(9) . ?
C49 H49 0.9500 . ?
C50 C54 1.492(10) . ?
C51 C52 1.527(14) . ?
C51 C53 1.537(14) . ?
C51 H51 1.0000 . ?
C52 H52A 0.9800 . ?
C52 H52B 0.9800 . ?
C52 H52C 0.9800 . ?
C53 H53A 0.9800 . ?
C53 H53B 0.9800 . ?
C53 H53C 0.9800 . ?
C54 C55 1.504(9) . ?
C54 C56 1.528(8) . ?
C54 H54 1.0000 . ?
C55 H55A 0.9800 . ?
C55 H55B 0.9800 . ?
C55 H55C 0.9800 . ?
C56 H56A 0.9800 . ?
C56 H56B 0.9800 . ?
C56 H56C 0.9800 . ?

loop_
_geom_torsion_atom_site_label_1
_geom_torsion_atom_site_label_2
_geom_torsion_atom_site_label_3
_geom_torsion_atom_site_label_4
_geom_torsion
_geom_torsion_site_symmetry_1
_geom_torsion_site_symmetry_2
_geom_torsion_site_symmetry_3
_geom_torsion_site_symmetry_4
_geom_torsion_publ_flag
O3 Sm1 Al1 O2 -139.96(15) . . . . ?
O1 Sm1 Al1 O2 169.01(19) . . . . ?
Al2 Sm1 Al1 O2 -116.98(14) . . . . ?
O3 Sm1 Al1 O1 51.03(16) . . . . ?
O2 Sm1 Al1 O1 -169.01(19) . . . . ?
Al2 Sm1 Al1 O1 74.02(16) . . . . ?
O3 Sm1 Al1 C3 132.9(2) . . . . ?
O1 Sm1 Al1 C3 81.9(3) . . . . ?
O2 Sm1 Al1 C3 -87.1(2) . . . . ?
Al2 Sm1 Al1 C3 155.9(2) . . . . ?
O3 Sm1 Al1 C1 -42.6(2) . . . . ?
O1 Sm1 Al1 C1 -93.6(2) . . . . ?
O2 Sm1 Al1 C1 97.4(2) . . . . ?
Al2 Sm1 Al1 C1 -19.6(2) . . . . ?
O1 Sm1 Al2 O3 10.06(17) . . . . ?
O2 Sm1 Al2 O3 -110.1(2) . . . . ?
O4 Sm1 Al2 O3 143.3(2) . . . . ?
Al1 Sm1 Al2 O3 -36.07(17) . . . . ?
O3 Sm1 Al2 O4 -143.3(2) . . . . ?
O1 Sm1 Al2 O4 -133.24(17) . . . . ?
O2 Sm1 Al2 O4 106.6(2) . . . . ?
Al1 Sm1 Al2 O4 -179.36(16) . . . . ?
O3 Sm1 Al2 C29 110.6(3) . . . . ?
O1 Sm1 Al2 C29 120.7(3) . . . . ?
O2 Sm1 Al2 C29 0.5(3) . . . . ?
O4 Sm1 Al2 C29 -106.1(3) . . . . ?
Al1 Sm1 Al2 C29 74.6(3) . . . . ?
O3 Sm1 Al2 C31 -66.1(4) . . . . ?
O1 Sm1 Al2 C31 -56.1(4) . . . . ?
O2 Sm1 Al2 C31 -176.3(4) . . . . ?
O4 Sm1 Al2 C31 77.1(4) . . . . ?
Al1 Sm1 Al2 C31 -102.2(4) . . . . ?
O2 Al1 O1 C5 142.5(3) . . . . ?
C3 Al1 O1 C5 25.8(3) . . . . ?
C1 Al1 O1 C5 -101.9(4) . . . . ?
Sm1 Al1 O1 C5 150.4(3) . . . . ?
O2 Al1 O1 Sm1 -7.89(13) . . . . ?
C3 Al1 O1 Sm1 -124.52(18) . . . . ?
C1 Al1 O1 Sm1 107.7(3) . . . . ?
O3 Sm1 O1 C5 73.0(3) . . . . ?
O2 Sm1 O1 C5 -140.8(3) . . . . ?
O4 Sm1 O1 C5 16.0(4) . . . . ?
Al2 Sm1 O1 C5 67.5(3) . . . . ?
Al1 Sm1 O1 C5 -147.2(4) . . . . ?
O3 Sm1 O1 Al1 -139.77(12) . . . . ?
O2 Sm1 O1 Al1 6.47(11) . . . . ?
O4 Sm1 O1 Al1 163.26(16) . . . . ?
Al2 Sm1 O1 Al1 -145.29(9) . . . . ?
O1 Al1 O2 C17 180.0(3) . . . . ?
C3 Al1 O2 C17 -65.2(4) . . . . ?
C1 Al1 O2 C17 66.2(4) . . . . ?
Sm1 Al1 O2 C17 172.3(4) . . . . ?
O1 Al1 O2 Sm1 7.64(13) . . . . ?
C3 Al1 O2 Sm1 122.4(2) . . . . ?
C1 Al1 O2 Sm1 -106.15(19) . . . . ?
O3 Sm1 O2 C17 -104.5(3) . . . . ?
O1 Sm1 O2 C17 -178.5(3) . . . . ?
O4 Sm1 O2 C17 21.4(4) . . . . ?
Al2 Sm1 O2 C17 -41.0(4) . . . . ?
Al1 Sm1 O2 C17 -172.0(4) . . . . ?
O3 Sm1 O2 Al1 67.5(2) . . . . ?
O1 Sm1 O2 Al1 -6.43(11) . . . . ?
O4 Sm1 O2 Al1 -166.58(16) . . . . ?
Al2 Sm1 O2 Al1 131.00(13) . . . . ?
O4 Al2 O3 C33 -158.8(3) . . . . ?
C29 Al2 O3 C33 90.5(4) . . . . ?
C31 Al2 O3 C33 -37.8(4) . . . . ?
Sm1 Al2 O3 C33 174.6(4) . . . . ?
O4 Al2 O3 Sm1 26.65(15) . . . . ?
C29 Al2 O3 Sm1 -84.1(2) . . . . ?
C31 Al2 O3 Sm1 147.6(3) . . . . ?
O1 Sm1 O3 C33 14.0(4) . . . . ?
O2 Sm1 O3 C33 -47.7(4) . . . . ?
O4 Sm1 O3 C33 165.1(4) . . . . ?
Al2 Sm1 O3 C33 -173.2(4) . . . . ?
Al1 Sm1 O3 C33 -10.7(4) . . . . ?
O1 Sm1 O3 Al2 -172.80(12) . . . . ?
O2 Sm1 O3 Al2 125.43(17) . . . . ?
O4 Sm1 O3 Al2 -21.72(13) . . . . ?
Al1 Sm1 O3 Al2 162.47(9) . . . . ?
O3 Al2 O4 C45 172.7(4) . . . . ?
C29 Al2 O4 C45 -73.5(5) . . . . ?
C31 Al2 O4 C45 53.8(5) . . . . ?
Sm1 Al2 O4 C45 -161.8(4) . . . . ?
O3 Al2 O4 Sm1 -25.46(13) . . . . ?
C29 Al2 O4 Sm1 88.3(3) . . . . ?
C31 Al2 O4 Sm1 -144.3(2) . . . . ?
O3 Sm1 O4 C45 179.8(5) . . . . ?
O1 Sm1 O4 C45 -112.6(4) . . . . ?
O2 Sm1 O4 C45 30.9(5) . . . . ?
Al2 Sm1 O4 C45 158.5(5) . . . . ?
O3 Sm1 O4 Al2 21.31(12) . . . . ?
O1 Sm1 O4 Al2 89.0(2) . . . . ?
O2 Sm1 O4 Al2 -127.57(15) . . . . ?
O2 Al1 C1 C2 -75.0(7) . . . . ?
O1 Al1 C1 C2 -174.8(6) . . . . ?
C3 Al1 C1 C2 57.5(7) . . . . ?
Sm1 Al1 C1 C2 -126.3(6) . . . . ?
O2 Al1 C3 C4 -177.4(5) . . . . ?
O1 Al1 C3 C4 -76.8(5) . . . . ?
C1 Al1 C3 C4 50.5(6) . . . . ?
Sm1 Al1 C3 C4 -125.1(5) . . . . ?
Al1 O1 C5 C10 -88.9(4) . . . . ?
Sm1 O1 C5 C10 54.0(5) . . . . ?
Al1 O1 C5 C6 91.6(4) . . . . ?
Sm1 O1 C5 C6 -125.5(4) . . . . ?
O1 C5 C6 C7 179.3(4) . . . . ?
C10 C5 C6 C7 -0.2(7) . . . . ?
O1 C5 C6 C11 1.3(6) . . . . ?
C10 C5 C6 C11 -178.2(4) . . . . ?
C5 C6 C7 C8 0.6(8) . . . . ?
C11 C6 C7 C8 178.6(5) . . . . ?
C6 C7 C8 C9 0.0(9) . . . . ?
C7 C8 C9 C10 -1.0(10) . . . . ?
C8 C9 C10 C5 1.3(9) . . . . ?
C8 C9 C10 C14 -176.4(6) . . . . ?
O1 C5 C10 C9 179.8(5) . . . . ?
C6 C5 C10 C9 -0.7(7) . . . . ?
O1 C5 C10 C14 -2.5(7) . . . . ?
C6 C5 C10 C14 177.0(5) . . . . ?
C7 C6 C11 C12 -69.3(6) . . . . ?
C5 C6 C11 C12 108.6(5) . . . . ?
C7 C6 C11 C13 54.0(6) . . . . ?
C5 C6 C11 C13 -128.0(5) . . . . ?
C9 C10 C14 C16 85.7(7) . . . . ?
C5 C10 C14 C16 -91.8(6) . . . . ?
C9 C10 C14 C15 -38.7(8) . . . . ?
C5 C10 C14 C15 143.8(5) . . . . ?
Al1 O2 C17 C18 -93.5(5) . . . . ?
Sm1 O2 C17 C18 76.7(5) . . . . ?
Al1 O2 C17 C22 89.8(4) . . . . ?
Sm1 O2 C17 C22 -100.0(4) . . . . ?
O2 C17 C18 C19 -177.0(4) . . . . ?
C22 C17 C18 C19 -0.3(7) . . . . ?
O2 C17 C18 C23 -0.2(7) . . . . ?
C22 C17 C18 C23 176.5(5) . . . . ?
C17 C18 C19 C20 0.7(8) . . . . ?
C23 C18 C19 C20 -176.0(6) . . . . ?
C18 C19 C20 C21 -0.7(9) . . . . ?
C19 C20 C21 C22 0.2(8) . . . . ?
O2 C17 C22 C21 176.5(4) . . . . ?
C18 C17 C22 C21 -0.2(6) . . . . ?
O2 C17 C22 C26 -3.1(6) . . . . ?
C18 C17 C22 C26 -179.8(4) . . . . ?
C20 C21 C22 C17 0.2(7) . . . . ?
C20 C21 C22 C26 179.8(5) . . . . ?
C19 C18 C23 C25 -38.8(10) . . . . ?
C17 C18 C23 C25 144.5(7) . . . . ?
C19 C18 C23 C24 85.3(7) . . . . ?
C17 C18 C23 C24 -91.4(7) . . . . ?
C17 C22 C26 C28 107.7(7) . . . . ?
C21 C22 C26 C28 -71.9(7) . . . . ?
C17 C22 C26 C27 -131.5(5) . . . . ?
C21 C22 C26 C27 48.9(6) . . . . ?
O3 Al2 C29 C30 -100.0(10) . . . . ?
O4 Al2 C29 C30 163.2(10) . . . . ?
C31 Al2 C29 C30 31.3(11) . . . . ?
Sm1 Al2 C29 C30 -146.9(10) . . . . ?
O3 Al2 C31 C32 70.3(6) . . . . ?
O4 Al2 C31 C32 173.4(5) . . . . ?
C29 Al2 C31 C32 -59.4(6) . . . . ?
Sm1 Al2 C31 C32 117.3(6) . . . . ?
Al2 O3 C33 C34 -93.7(4) . . . . ?
Sm1 O3 C33 C34 78.5(5) . . . . ?
Al2 O3 C33 C38 84.6(5) . . . . ?
Sm1 O3 C33 C38 -103.2(4) . . . . ?
O3 C33 C34 C35 178.1(5) . . . . ?
C38 C33 C34 C35 -0.2(8) . . . . ?
O3 C33 C34 C39 -9.2(7) . . . . ?
C38 C33 C34 C39 172.5(5) . . . . ?
C33 C34 C35 C36 -1.1(9) . . . . ?
C39 C34 C35 C36 -173.8(6) . . . . ?
C34 C35 C36 C37 1.2(10) . . . . ?
C35 C36 C37 C38 0.0(10) . . . . ?
C36 C37 C38 C33 -1.3(8) . . . . ?
C36 C37 C38 C42 176.2(6) . . . . ?
O3 C33 C38 C37 -176.9(4) . . . . ?
C34 C33 C38 C37 1.3(7) . . . . ?
O3 C33 C38 C42 5.6(7) . . . . ?
C34 C33 C38 C42 -176.2(4) . . . . ?
C35 C34 C39 C40 86.8(6) . . . . ?
C33 C34 C39 C40 -85.7(6) . . . . ?
C35 C34 C39 C41 -36.7(8) . . . . ?
C33 C34 C39 C41 150.9(5) . . . . ?
C37 C38 C42 C44 -82.2(6) . . . . ?
C33 C38 C42 C44 95.2(6) . . . . ?
C37 C38 C42 C43 41.0(7) . . . . ?
C33 C38 C42 C43 -141.7(5) . . . . ?
Al2 O4 C45 C46 -86.3(5) . . . . ?
Sm1 O4 C45 C46 119.4(5) . . . . ?
Al2 O4 C45 C50 93.8(5) . . . . ?
Sm1 O4 C45 C50 -60.4(6) . . . . ?
O4 C45 C46 C47 -179.2(5) . . . . ?
C50 C45 C46 C47 0.7(8) . . . . ?
O4 C45 C46 C51 -3.1(9) . . . . ?
C50 C45 C46 C51 176.7(6) . . . . ?
C45 C46 C47 C48 -2.5(9) . . . . ?
C51 C46 C47 C48 -178.8(7) . . . . ?
C46 C47 C48 C49 3.1(9) . . . . ?
C47 C48 C49 C50 -1.9(9) . . . . ?
O4 C45 C50 C49 -179.8(4) . . . . ?
C46 C45 C50 C49 0.4(7) . . . . ?
O4 C45 C50 C54 4.5(7) . . . . ?
C46 C45 C50 C54 -175.3(5) . . . . ?
C48 C49 C50 C45 0.2(8) . . . . ?
C48 C49 C50 C54 175.8(6) . . . . ?
C45 C46 C51 C52 -110.9(7) . . . . ?
C47 C46 C51 C52 65.1(8) . . . . ?
C45 C46 C51 C53 124.8(8) . . . . ?
C47 C46 C51 C53 -59.1(10) . . . . ?
C45 C50 C54 C55 -149.5(6) . . . . ?
C49 C50 C54 C55 34.9(8) . . . . ?
C45 C50 C54 C56 88.2(6) . . . . ?
C49 C50 C54 C56 -87.3(6) . . . . ?
